data_1529003
loop_
_publ_author_name
'Wolfe, R.W.'
'Newnham, R.E.'
'Smith, D.K.jr.'
'Kay, M.I.'

_publ_section_title
;
 Crystal structure of Bi3 Ti Nb O9
;
_journal_name_full Ferroelectrics
_journal_page_first 1
_journal_page_last 7
_journal_volume 3
_journal_year 1971
_chemical_formula_sum 'Bi3 Nb O9 Ti'
_chemical_name_systematic 'Bi3 (Ti Nb) O9'
_space_group_IT_number 36
_symmetry_space_group_name_Hall 'A -2 2a'
_symmetry_space_group_name_H-M 'A 21 a m'
_cell_angle_alpha 90
_cell_angle_beta 90
_cell_angle_gamma 90
_cell_formula_units_Z 4
_cell_length_a 5.431
_cell_length_b 5.389
_cell_length_c 25.04999
_cell_volume 733.155
_citation_journal_id_ASTM FEROA8
_cod_data_source_file Wolfe_FEROA8_1971_102.cif
_cod_data_source_block Bi3Nb1O9Ti1
_cod_original_cell_volume 733.1546
_cod_original_sg_symbol_Hall 'C 2c -2 (z,y,-x)'
_cod_original_formula_sum 'Bi3 Nb1 O9 Ti1'
_cod_database_code 1529003

loop_
_symmetry_equiv_pos_as_xyz
x,y,z
x+1/2,-y,-z
x,y,-z
x+1/2,-y,z
x,y+1/2,z+1/2
x+1/2,-y+1/2,-z+1/2
x,y+1/2,-z+1/2
x+1/2,-y+1/2,z+1/2

loop_
_atom_site_label
_atom_site_type_symbol
_atom_site_fract_x
_atom_site_fract_y
_atom_site_fract_z
_atom_site_occupancy
_atom_site_U_iso_or_equiv
Bi2 Bi+3 0.0181 0.2697 0.19942 1 0.0
Nb1 Nb+5 0.052 0.2494 0.412 0.5 0.0
O1 O-2 0.96 0.841 0 1 0.0
O5 O-2 0.189 0.548 0.585 1 0.0
O2 O-2 0.969 0.174 0.343 1 0.0
O3 O-2 0.285 0.496 0.25 1 0.0
Bi1 Bi+3 0.5 0.7609 0 1 0.0
Ti1 Ti+4 0.052 0.2494 0.412 0.5 0.0
O4 O-2 0.267 0.525 0.069 1 0.0
